data_2020129
loop_
_publ_author_name
'Lutz, Martin'
'de Klein, Thomas J. S.'
'Huijben, Jeroen'

_publ_section_title
;
 5-Iodouracil: structure of a reflection twin
;
_journal_coeditor_code SK3601
_journal_issue 10
_journal_name_full 'Acta Crystallographica Section C'
_journal_page_first 912
_journal_page_last 915
_journal_paper_doi 10.1107/S2053229615017167
_journal_volume 71
_journal_year 2015
_chemical_formula_iupac 'C4 H3 I N2 O2'
_chemical_formula_moiety 'C4 H3 I N2 O2'
_chemical_formula_sum 'C4 H3 I N2 O2'
_chemical_formula_weight 237.98
_chemical_name_common 5-Iodouracil
_chemical_name_systematic
;
5-Iodo-1<i>H</i>-pyrimidine-2,4-dione
;
_space_group_crystal_system monoclinic
_space_group_IT_number 4
_space_group_name_Hall 'P 2yb'
_space_group_name_H-M_alt 'P 1 21 1'
_symmetry_space_group_name_Hall 'P 2yb'
_symmetry_space_group_name_H-M 'P 1 21 1'
_atom_sites_solution_hydrogens geom
_atom_sites_solution_primary heavy
_atom_sites_solution_secondary difmap
_audit_creation_method SHELXL-2014/7
_cell_angle_alpha 90
_cell_angle_beta 92.721(3)
_cell_angle_gamma 90
_cell_formula_units_Z 2
_cell_length_a 4.8929(3)
_cell_length_b 4.4195(2)
_cell_length_c 14.1348(7)
_cell_measurement_reflns_used 4649
_cell_measurement_temperature 150(2)
_cell_measurement_theta_max 30.02
_cell_measurement_theta_min 4.17
_cell_volume 305.31(3)
_computing_cell_refinement
;
PEAKREF (Schreurs, 2013)
;
_computing_data_collection
;
APEX2 (Bruker, 2007)
;
_computing_data_reduction
;
EVAL15 (Schreurs <i>et al.</i>,  2010) and TWINABS (Sheldrick,
2012)
;
_computing_molecular_graphics
;
PLATON (Spek, 2009)
;
_computing_publication_material
;
SHELXL2014 (Sheldrick, 2015)
;
_computing_structure_refinement
;
SHELXL2014 (Sheldrick, 2015)
;
_computing_structure_solution
;
coordinates from the literature (Sternglanz <i>et al.</i>,  1975)
;
_diffrn_ambient_temperature 150(2)
_diffrn_measured_fraction_theta_full 0.998
_diffrn_measured_fraction_theta_max 0.995
_diffrn_measurement_device_type 'Bruker Kappa APEXII'
_diffrn_measurement_method '\f and \w scans'
_diffrn_radiation_type MoK\a
_diffrn_radiation_wavelength 0.71073
_diffrn_reflns_av_R_equivalents 0.0226
_diffrn_reflns_limit_h_max 6
_diffrn_reflns_limit_h_min -6
_diffrn_reflns_limit_k_max 6
_diffrn_reflns_limit_k_min -6
_diffrn_reflns_limit_l_max 19
_diffrn_reflns_limit_l_min -19
_diffrn_reflns_number 13501
_diffrn_reflns_theta_full 25.242
_diffrn_reflns_theta_max 30.087
_diffrn_reflns_theta_min 2.885
_exptl_absorpt_coefficient_mu 5.163
_exptl_absorpt_correction_T_max 0.4326
_exptl_absorpt_correction_T_min 0.3129
_exptl_absorpt_correction_type multi-scan
_exptl_absorpt_process_details
;
(TWINABS; Sheldrick, 2012)
;
_exptl_crystal_colour colourless
_exptl_crystal_density_diffrn 2.589
_exptl_crystal_description needle
_exptl_crystal_F_000 220
_exptl_crystal_size_max 0.24
_exptl_crystal_size_mid 0.05
_exptl_crystal_size_min 0.04
_refine_diff_density_max 0.928
_refine_diff_density_min -0.541
_refine_ls_abs_structure_details
;
Flack <i>x</i> determined using 728 quotients [(I+)-(I-)]/[(I+)+(I-)]
(Parsons <i>et al.</i>,  2013)
;
_refine_ls_abs_structure_Flack -0.021(12)
_refine_ls_extinction_method none
_refine_ls_goodness_of_fit_ref 1.087
_refine_ls_hydrogen_treatment constr
_refine_ls_matrix_type full
_refine_ls_number_parameters 83
_refine_ls_number_reflns 3122
_refine_ls_number_restraints 1
_refine_ls_restrained_S_all 1.087
_refine_ls_R_factor_all 0.0211
_refine_ls_R_factor_gt 0.0189
_refine_ls_shift/su_max 0.000
_refine_ls_shift/su_mean 0.000
_refine_ls_structure_factor_coef Fsqd
_refine_ls_weighting_details 'w=1/[\s^2^(Fo^2^)+(0.0254P)^2^+0.0706P] where P=(Fo^2^+2Fc^2^)/3'
_refine_ls_weighting_scheme calc
_refine_ls_wR_factor_gt 0.0449
_refine_ls_wR_factor_ref 0.0455
_reflns_number_gt 2932
_reflns_number_total 3122
_reflns_threshold_expression 'I > 2\s(I)'
_cod_data_source_file sk3601sup1.cif
_cod_data_source_block I
_cod_database_code 2020129
_shelx_space_group_comment
;
The symmetry employed for this shelxl refinement is uniquely defined
by the following loop, which should always be used as a source of
symmetry information in preference to the above space-group names.
They are only intended as comments.
;

loop_
_space_group_symop_operation_xyz
'x, y, z'
'-x, y+1/2, -z'

loop_
_atom_site_type_symbol
_atom_site_label
_atom_site_fract_x
_atom_site_fract_y
_atom_site_fract_z
_atom_site_U_iso_or_equiv
_atom_site_adp_type
_atom_site_calc_flag
_atom_site_occupancy
I I1 0.74759(6) 0.75499(2) 0.90522(2) 0.02837(9) Uani d 1
O O2 0.7068(5) 0.2240(12) 0.5053(2) 0.0209(7) Uani d 1
O O4 1.0837(7) 0.8996(7) 0.7158(2) 0.0201(6) Uani d 1
N N1 0.5260(5) 0.2597(17) 0.65075(19) 0.0150(5) Uani d 1
H H1N 0.3972 0.1279 0.6348 0.018 Uiso calc 1
N N3 0.8863(6) 0.5619(8) 0.6129(3) 0.0142(6) Uani d 1
H H3N 0.9989 0.6252 0.5703 0.017 Uiso calc 1
C C2 0.7056(8) 0.3394(9) 0.5844(3) 0.0151(7) Uani d 1
C C4 0.9115(7) 0.6981(7) 0.7009(3) 0.0123(8) Uani d 1
C C5 0.7221(9) 0.5860(9) 0.7685(3) 0.0156(7) Uani d 1
C C6 0.5349(8) 0.3729(9) 0.7407(3) 0.0161(7) Uani d 1
H H6 0.4083 0.3016 0.7845 0.019 Uiso calc 1

loop_
_atom_site_aniso_label
_atom_site_aniso_U_11
_atom_site_aniso_U_22
_atom_site_aniso_U_33
_atom_site_aniso_U_12
_atom_site_aniso_U_13
_atom_site_aniso_U_23
I1 0.04520(15) 0.02549(12) 0.01438(11) -0.0017(3) 0.00102(10) -0.0005(2)
O2 0.0146(10) 0.025(2) 0.0236(12) -0.0010(17) 0.0041(10) -0.0091(17)
O4 0.0161(15) 0.0186(14) 0.0256(16) -0.0060(12) 0.0001(13) -0.0006(11)
N1 0.0098(10) 0.0140(11) 0.0210(12) -0.006(3) 0.0009(9) 0.002(3)
N3 0.0088(15) 0.0167(15) 0.0173(16) -0.0040(12) 0.0024(12) 0.0009(12)
C2 0.0092(15) 0.0149(16) 0.0213(18) 0.0020(13) 0.0017(16) -0.0014(11)
C4 0.0110(14) 0.008(2) 0.0182(16) -0.0008(11) -0.0001(12) 0.0014(12)
C5 0.0164(17) 0.0153(17) 0.0152(17) 0.0014(16) 0.0015(16) 0.0019(13)
C6 0.0137(17) 0.0170(15) 0.0179(18) 0.0019(14) 0.0031(15) 0.0044(14)

loop_
_atom_type_symbol
_atom_type_description
_atom_type_scat_dispersion_real
_atom_type_scat_dispersion_imag
_atom_type_scat_source
C C 0.0033 0.0016 'International Tables Vol C Tables 4.2.6.8 and 6.1.1.4'
H H 0.0000 0.0000 'International Tables Vol C Tables 4.2.6.8 and 6.1.1.4'
I I -0.4742 1.8119 'International Tables Vol C Tables 4.2.6.8 and 6.1.1.4'
N N 0.0061 0.0033 'International Tables Vol C Tables 4.2.6.8 and 6.1.1.4'
O O 0.0106 0.0060 'International Tables Vol C Tables 4.2.6.8 and 6.1.1.4'

loop_
_diffrn_orient_matrix_type
_diffrn_orient_matrix_UB_11
_diffrn_orient_matrix_UB_12
_diffrn_orient_matrix_UB_13
_diffrn_orient_matrix_UB_21
_diffrn_orient_matrix_UB_22
_diffrn_orient_matrix_UB_23
_diffrn_orient_matrix_UB_31
_diffrn_orient_matrix_UB_32
_diffrn_orient_matrix_UB_33
'Nonius RMAT' -0.0479374 -0.2199835 -0.0001981 -0.0162542 0.0024031 -0.0708470 0.1983005 -0.0529821 -0.0023910
'Nonius RMAT' -0.0478445 0.2199938 0.0001980 0.0030998 -0.0024054 0.0708468 0.1989637 0.0529391 0.0023964

loop_
_geom_angle_atom_site_label_1
_geom_angle_atom_site_label_2
_geom_angle_atom_site_label_3
_geom_angle
C2 N1 C6 123.6(4)
C2 N1 H1N 118.2
C6 N1 H1N 118.2
C2 N3 C4 127.2(3)
C2 N3 H3N 116.4
C4 N3 H3N 116.4
O2 C2 N1 123.4(4)
O2 C2 N3 122.2(4)
N1 C2 N3 114.4(4)
O4 C4 N3 119.8(3)
O4 C4 C5 125.9(4)
N3 C4 C5 114.3(3)
C6 C5 C4 119.3(4)
C6 C5 I1 122.0(3)
C4 C5 I1 118.7(3)
C5 C6 N1 121.0(4)
C5 C6 H6 119.5
N1 C6 H6 119.5

loop_
_geom_bond_atom_site_label_1
_geom_bond_atom_site_label_2
_geom_bond_distance
_geom_bond_publ_flag
I1 C5 2.070(4) y
O2 C2 1.229(5) y
O4 C4 1.237(4) y
N1 C2 1.361(5) y
N1 C6 1.365(6) y
N1 H1N 0.8800 ?
N3 C2 1.370(5) y
N3 C4 1.383(5) y
N3 H3N 0.8800 ?
C4 C5 1.449(5) y
C5 C6 1.359(6) y
C6 H6 0.9500 ?

loop_
_geom_hbond_atom_site_label_D
_geom_hbond_atom_site_label_H
_geom_hbond_atom_site_label_A
_geom_hbond_site_symmetry_A
_geom_hbond_distance_DH
_geom_hbond_distance_HA
_geom_hbond_distance_DA
_geom_hbond_angle_DHA
N1 H1N O4 1_445 0.88 2.20 2.872(5) 133
N3 H3N O2 2_756 0.88 1.89 2.754(4) 169

loop_
_geom_torsion_atom_site_label_1
_geom_torsion_atom_site_label_2
_geom_torsion_atom_site_label_3
_geom_torsion_atom_site_label_4
_geom_torsion
_geom_torsion_publ_flag
C6 N1 C2 O2 175.6(5) ?
C6 N1 C2 N3 -4.7(7) y
C4 N3 C2 O2 -177.0(4) ?
C4 N3 C2 N1 3.3(6) y
C2 N3 C4 O4 -179.2(4) ?
C2 N3 C4 C5 0.1(5) y
O4 C4 C5 C6 176.9(4) ?
N3 C4 C5 C6 -2.4(5) y
O4 C4 C5 I1 -3.5(5) ?
N3 C4 C5 I1 177.2(2) ?
C4 C5 C6 N1 1.1(6) y
I1 C5 C6 N1 -178.5(4) ?
C2 N1 C6 C5 2.7(8) y

_cod_database_fobs_code 2020129
